data_7004960
loop_
_publ_author_name
'Uhl, Werner'
'Claesener, Michael'
'Haddadpour, Sima'
'Jasper, Beate'
'Hepp, Alexander'

_publ_section_title
;
 The reactions of dialkylgallium hydrides with
 tert-butylethynylbenzenes--a systematic investigation into the course
 of hydrogallation reactions.
;
_journal_issue 4
_journal_name_full 'Dalton transactions (Cambridge, England : 2003)'
_journal_page_first 417
_journal_page_last 423
_journal_paper_doi 10.1039/b614003c
_journal_year 2007
_chemical_formula_sum 'C57 H88 Ga3'
_chemical_formula_weight 982.43
_chemical_name_systematic
;
?
;
_space_group_IT_number 2
_symmetry_space_group_name_Hall '-P 1'
_symmetry_space_group_name_H-M 'P -1'
_atom_sites_solution_hydrogens geom
_atom_sites_solution_primary direct
_atom_sites_solution_secondary difmap
_audit_creation_method SHELXL-97
_cell_angle_alpha 104.047(5)
_cell_angle_beta 107.164(5)
_cell_angle_gamma 94.608(5)
_cell_formula_units_Z 2
_cell_length_a 12.417(5)
_cell_length_b 15.300(5)
_cell_length_c 15.668(5)
_cell_measurement_reflns_used 'all measured'
_cell_measurement_temperature 293(2)
_cell_measurement_theta_max 31.48
_cell_measurement_theta_min 1.39
_cell_volume 2721.7(17)
_computing_cell_refinement 'Bruker SAINT'
_computing_data_collection 'Bruker SMART'
_computing_data_reduction 'Bruker SHELXTL'
_computing_molecular_graphics 'Bruker SHELXTL'
_computing_publication_material 'Bruker SHELXTL'
_computing_structure_refinement 'SHELXL-97 (Sheldrick, 1997)'
_computing_structure_solution 'SHELXS-97 (Sheldrick, 1990)'
_diffrn_ambient_temperature 293(2)
_diffrn_measured_fraction_theta_full 0.902
_diffrn_measured_fraction_theta_max 0.902
_diffrn_measurement_device_type 'CCD area detector'
_diffrn_measurement_method 'omega scans'
_diffrn_radiation_monochromator graphite
_diffrn_radiation_source 'fine-focus sealed tube'
_diffrn_radiation_type MoK\a
_diffrn_radiation_wavelength 0.71069
_diffrn_reflns_av_R_equivalents 0.0463
_diffrn_reflns_av_sigmaI/netI 0.0846
_diffrn_reflns_limit_h_max 17
_diffrn_reflns_limit_h_min -17
_diffrn_reflns_limit_k_max 22
_diffrn_reflns_limit_k_min -21
_diffrn_reflns_limit_l_max 21
_diffrn_reflns_limit_l_min -22
_diffrn_reflns_number 32469
_diffrn_reflns_theta_full 31.48
_diffrn_reflns_theta_max 31.48
_diffrn_reflns_theta_min 1.39
_exptl_absorpt_coefficient_mu 1.507
_exptl_absorpt_correction_T_max 1
_exptl_absorpt_correction_T_min 0.1846
_exptl_absorpt_correction_type empirical
_exptl_absorpt_process_details SADABS
_exptl_crystal_density_diffrn 1.199
_exptl_crystal_density_method 'not measured'
_exptl_crystal_F_000 1046
_exptl_crystal_size_max 0.30
_exptl_crystal_size_mid 0.15
_exptl_crystal_size_min 0.07
_refine_diff_density_max 1.691
_refine_diff_density_min -0.779
_refine_diff_density_rms 0.094
_refine_ls_extinction_method none
_refine_ls_goodness_of_fit_ref 0.978
_refine_ls_hydrogen_treatment constr
_refine_ls_matrix_type full
_refine_ls_number_parameters 563
_refine_ls_number_reflns 16302
_refine_ls_number_restraints 0
_refine_ls_restrained_S_all 0.978
_refine_ls_R_factor_all 0.0898
_refine_ls_R_factor_gt 0.0577
_refine_ls_shift/su_max 0.001
_refine_ls_shift/su_mean 0.000
_refine_ls_structure_factor_coef Fsqd
_refine_ls_weighting_details 'calc w=1/[\s^2^(Fo^2^)+(0.0632P)^2^+0.2645P] where P=(Fo^2^+2Fc^2^)/3'
_refine_ls_weighting_scheme calc
_refine_ls_wR_factor_gt 0.1243
_refine_ls_wR_factor_ref 0.1386
_reflns_number_gt 11376
_reflns_number_total 16302
_reflns_threshold_expression >2sigma(I)
_cod_data_source_file b614003c.txt
_cod_data_source_block Uhl-2a
_cod_original_sg_symbol_H-M P-1
_cod_database_code 7004960

loop_
_symmetry_equiv_pos_as_xyz
'x, y, z'
'-x, -y, -z'

loop_
_atom_site_label
_atom_site_type_symbol
_atom_site_fract_x
_atom_site_fract_y
_atom_site_fract_z
_atom_site_U_iso_or_equiv
_atom_site_adp_type
_atom_site_occupancy
_atom_site_symmetry_multiplicity
_atom_site_calc_flag
_atom_site_refinement_flags
_atom_site_disorder_assembly
_atom_site_disorder_group
Ga1 Ga 0.46299(3) 0.25251(2) 1.02433(2) 0.02369(8) Uani 1 1 d . . .
C111 C 0.4117(3) 0.2854(2) 1.1337(2) 0.0348(7) Uani 1 1 d . . .
H11A H 0.4130 0.3502 1.1510 0.042 Uiso 1 1 calc R . .
H11B H 0.3340 0.2564 1.1166 0.042 Uiso 1 1 calc R . .
C112 C 0.4821(4) 0.2594(3) 1.2170(3) 0.0556(11) Uani 1 1 d . . .
H11C H 0.4737 0.1940 1.2031 0.067 Uiso 1 1 calc R . .
H11D H 0.4565 0.2830 1.2690 0.067 Uiso 1 1 calc R . .
H11E H 0.5610 0.2844 1.2322 0.067 Uiso 1 1 calc R . .
Ga2 Ga 0.42127(3) 0.34427(2) 0.63212(2) 0.02290(8) Uani 1 1 d . . .
C211 C 0.3654(3) 0.4100(2) 0.5384(2) 0.0413(9) Uani 1 1 d . . .
H21A H 0.4089 0.4002 0.4964 0.050 Uiso 1 1 calc R . .
H21B H 0.2874 0.3835 0.5029 0.050 Uiso 1 1 calc R . .
C212 C 0.3712(4) 0.5117(3) 0.5757(3) 0.0588(12) Uani 1 1 d . . .
H21C H 0.3255 0.5227 0.6159 0.071 Uiso 1 1 calc R . .
H21D H 0.3428 0.5373 0.5249 0.071 Uiso 1 1 calc R . .
H21E H 0.4490 0.5396 0.6102 0.071 Uiso 1 1 calc R . .
Ga3 Ga 0.71406(3) 0.02809(2) 0.73498(2) 0.02362(8) Uani 1 1 d . . .
C311 C 0.8084(3) -0.0631(2) 0.7009(3) 0.0533(11) Uani 1 1 d . . .
H31A H 0.7749 -0.0945 0.6359 0.064 Uiso 1 1 calc R . .
H31B H 0.8829 -0.0319 0.7101 0.064 Uiso 1 1 calc R . .
C312 C 0.8215(6) -0.1318(4) 0.7544(6) 0.127(3) Uani 1 1 d . . .
H31C H 0.8621 -0.1019 0.8189 0.153 Uiso 1 1 calc R . .
H31D H 0.8635 -0.1764 0.7308 0.153 Uiso 1 1 calc R . .
H31E H 0.7474 -0.1616 0.7482 0.153 Uiso 1 1 calc R . .
C101 C 0.6291(2) 0.31427(18) 0.93738(18) 0.0188(5) Uani 1 1 d . . .
C102 C 0.5948(2) 0.35953(17) 0.86902(18) 0.0187(5) Uani 1 1 d . . .
H102 H 0.5500 0.4071 0.8780 0.022 Uiso 1 1 calc R . .
C103 C 0.6241(2) 0.33733(18) 0.78784(18) 0.0187(5) Uani 1 1 d . . .
C104 C 0.6877(2) 0.26753(18) 0.77554(18) 0.0193(5) Uani 1 1 d . . .
H104 H 0.7066 0.2506 0.7193 0.023 Uiso 1 1 calc R . .
C105 C 0.7249(2) 0.22117(17) 0.84261(18) 0.0179(5) Uani 1 1 d . . .
C106 C 0.6938(2) 0.24431(18) 0.92240(18) 0.0196(5) Uani 1 1 d . . .
H106 H 0.7169 0.2118 0.9683 0.024 Uiso 1 1 calc R . .
C201 C 0.3975(2) 0.12818(18) 0.83258(19) 0.0202(5) Uani 1 1 d . . .
C202 C 0.3509(2) 0.18597(18) 0.78012(19) 0.0199(5) Uani 1 1 d . . .
H202 H 0.3098 0.2308 0.8046 0.024 Uiso 1 1 calc R . .
C203 C 0.3623(2) 0.18062(18) 0.69340(18) 0.0194(5) Uani 1 1 d . . .
C204 C 0.4246(2) 0.11631(18) 0.66014(19) 0.0212(5) Uani 1 1 d . . .
H204 H 0.4340 0.1121 0.6007 0.025 Uiso 1 1 calc R . .
C205 C 0.4734(2) 0.05794(17) 0.71099(19) 0.0193(5) Uani 1 1 d . . .
C206 C 0.4604(2) 0.06577(18) 0.79760(19) 0.0204(5) Uani 1 1 d . . .
H206 H 0.4956 0.0273 0.8341 0.024 Uiso 1 1 calc R . .
C1 C 0.5894(2) 0.33445(19) 1.01977(19) 0.0216(5) Uani 1 1 d . . .
C11 C 0.6307(2) 0.40806(19) 1.0933(2) 0.0250(6) Uani 1 1 d . . .
H11 H 0.5913 0.4124 1.1381 0.030 Uiso 1 1 calc R . .
C12 C 0.7285(3) 0.48621(19) 1.1190(2) 0.0271(6) Uani 1 1 d . . .
C121 C 0.8332(3) 0.4549(2) 1.0971(3) 0.0410(8) Uani 1 1 d . . .
H12A H 0.8944 0.5058 1.1197 0.049 Uiso 1 1 calc R . .
H12B H 0.8148 0.4309 1.0310 0.049 Uiso 1 1 calc R . .
H12C H 0.8564 0.4082 1.1267 0.049 Uiso 1 1 calc R . .
C122 C 0.6892(3) 0.5572(2) 1.0678(3) 0.0442(9) Uani 1 1 d . . .
H12D H 0.7494 0.6086 1.0882 0.053 Uiso 1 1 calc R . .
H12E H 0.6230 0.5771 1.0810 0.053 Uiso 1 1 calc R . .
H12F H 0.6705 0.5305 1.0021 0.053 Uiso 1 1 calc R . .
C123 C 0.7619(4) 0.5313(3) 1.2236(3) 0.0581(12) Uani 1 1 d . . .
H12G H 0.7809 0.4863 1.2565 0.070 Uiso 1 1 calc R . .
H12H H 0.6990 0.5572 1.2373 0.070 Uiso 1 1 calc R . .
H12I H 0.8268 0.5786 1.2426 0.070 Uiso 1 1 calc R . .
C2 C 0.5810(2) 0.38265(18) 0.71353(18) 0.0207(5) Uani 1 1 d . . .
C21 C 0.6435(2) 0.44542(19) 0.69299(19) 0.0226(6) Uani 1 1 d . . .
H21 H 0.6024 0.4651 0.6406 0.027 Uiso 1 1 calc R . .
C22 C 0.7684(2) 0.4909(2) 0.7382(2) 0.0250(6) Uani 1 1 d . . .
C221 C 0.7788(3) 0.5838(2) 0.7177(2) 0.0351(7) Uani 1 1 d . . .
H22A H 0.7528 0.5749 0.6517 0.042 Uiso 1 1 calc R . .
H22B H 0.8572 0.6131 0.7433 0.042 Uiso 1 1 calc R . .
H22C H 0.7330 0.6215 0.7454 0.042 Uiso 1 1 calc R . .
C222 C 0.8118(3) 0.5077(2) 0.8438(2) 0.0280(6) Uani 1 1 d . . .
H22D H 0.7642 0.5437 0.8710 0.034 Uiso 1 1 calc R . .
H22E H 0.8890 0.5396 0.8684 0.034 Uiso 1 1 calc R . .
H22F H 0.8094 0.4502 0.8583 0.034 Uiso 1 1 calc R . .
C223 C 0.9730(3) 0.3246(2) 0.9155(2) 0.0299(7) Uani 1 1 d . . .
H22G H 0.9650 0.3224 0.8521 0.036 Uiso 1 1 calc R . .
H22H H 1.0358 0.3711 0.9565 0.036 Uiso 1 1 calc R . .
H22I H 0.9040 0.3383 0.9278 0.036 Uiso 1 1 calc R . .
C3 C 0.7911(2) 0.14616(18) 0.82514(19) 0.0207(5) Uani 1 1 d . . .
C31 C 0.9053(2) 0.15314(19) 0.8646(2) 0.0237(6) Uani 1 1 d . . .
H31 H 0.9346 0.0977 0.8470 0.028 Uiso 1 1 calc R . .
C32 C 0.9955(2) 0.23235(19) 0.9315(2) 0.0242(6) Uani 1 1 d . . .
C321 C 1.0042(3) 0.2342(2) 1.0316(2) 0.0381(8) Uani 1 1 d . . .
H32A H 0.9346 0.2482 1.0424 0.046 Uiso 1 1 calc R . .
H32B H 1.0669 0.2801 1.0742 0.046 Uiso 1 1 calc R . .
H32C H 1.0167 0.1756 1.0408 0.046 Uiso 1 1 calc R . .
C322 C 0.8415(3) 0.4315(2) 0.6944(2) 0.0333(7) Uani 1 1 d . . .
H32D H 0.8354 0.3734 0.7073 0.040 Uiso 1 1 calc R . .
H32E H 0.9198 0.4611 0.7199 0.040 Uiso 1 1 calc R . .
H32F H 0.8153 0.4225 0.6283 0.040 Uiso 1 1 calc R . .
C323 C 1.1096(3) 0.2158(2) 0.9182(3) 0.0378(8) Uani 1 1 d . . .
H32G H 1.1276 0.1597 0.9315 0.045 Uiso 1 1 calc R . .
H32H H 1.1683 0.2654 0.9595 0.045 Uiso 1 1 calc R . .
H32I H 1.1047 0.2120 0.8550 0.045 Uiso 1 1 calc R . .
C4 C 0.3875(2) 0.13898(18) 0.92691(19) 0.0213(5) Uani 1 1 d . . .
C41 C 0.3319(2) 0.0769(2) 0.9535(2) 0.0257(6) Uani 1 1 d . . .
H41 H 0.3383 0.0955 1.0181 0.031 Uiso 1 1 calc R . .
C42 C 0.2607(3) -0.0171(2) 0.9009(2) 0.0300(7) Uani 1 1 d . . .
C421 C 0.1877(3) -0.0226(2) 0.8021(2) 0.0360(7) Uani 1 1 d . . .
H42A H 0.2364 -0.0119 0.7669 0.043 Uiso 1 1 calc R . .
H42B H 0.1387 0.0227 0.8039 0.043 Uiso 1 1 calc R . .
H42C H 0.1421 -0.0822 0.7733 0.043 Uiso 1 1 calc R . .
C422 C 0.1807(3) -0.0366(2) 0.9552(3) 0.0451(9) Uani 1 1 d . . .
H42D H 0.1337 -0.0953 0.9237 0.054 Uiso 1 1 calc R . .
H42E H 0.1331 0.0096 0.9590 0.054 Uiso 1 1 calc R . .
H42F H 0.2256 -0.0363 1.0168 0.054 Uiso 1 1 calc R . .
C423 C 0.3385(3) -0.0893(2) 0.9000(3) 0.0418(8) Uani 1 1 d . . .
H42G H 0.3849 -0.0815 0.8622 0.050 Uiso 1 1 calc R . .
H42H H 0.2928 -0.1490 0.8749 0.050 Uiso 1 1 calc R . .
H42I H 0.3867 -0.0828 0.9624 0.050 Uiso 1 1 calc R . .
C5 C 0.3164(2) 0.24459(19) 0.63922(19) 0.0227(6) Uani 1 1 d . . .
C51 C 0.2056(2) 0.2438(2) 0.5944(2) 0.0270(6) Uani 1 1 d . . .
H51 H 0.1935 0.2923 0.5653 0.032 Uiso 1 1 calc R . .
C52 C 0.0957(3) 0.1827(2) 0.5799(2) 0.0302(7) Uani 1 1 d . . .
C521 C 0.0288(3) 0.1573(3) 0.4755(2) 0.0452(9) Uani 1 1 d . . .
H52A H 0.0184 0.2120 0.4565 0.054 Uiso 1 1 calc R . .
H52B H -0.0445 0.1223 0.4635 0.054 Uiso 1 1 calc R . .
H52C H 0.0705 0.1218 0.4412 0.054 Uiso 1 1 calc R . .
C522 C 0.0273(3) 0.2388(3) 0.6329(3) 0.0570(11) Uani 1 1 d . . .
H52D H 0.0671 0.2537 0.6985 0.068 Uiso 1 1 calc R . .
H52E H -0.0466 0.2039 0.6188 0.068 Uiso 1 1 calc R . .
H52F H 0.0187 0.2940 0.6147 0.068 Uiso 1 1 calc R . .
C523 C 0.1095(3) 0.0958(3) 0.6092(3) 0.0545(11) Uani 1 1 d . . .
H52G H 0.1519 0.0601 0.5757 0.065 Uiso 1 1 calc R . .
H52H H 0.0356 0.0612 0.5958 0.065 Uiso 1 1 calc R . .
H52I H 0.1499 0.1110 0.6748 0.065 Uiso 1 1 calc R . .
C6 C 0.5475(2) -0.00538(18) 0.67880(19) 0.0205(5) Uani 1 1 d . . .
C61 C 0.5094(2) -0.08575(19) 0.6131(2) 0.0242(6) Uani 1 1 d . . .
H61 H 0.5689 -0.1169 0.5993 0.029 Uiso 1 1 calc R . .
C62 C 0.3893(3) -0.1367(2) 0.5566(2) 0.0278(6) Uani 1 1 d . . .
C621 C 0.3123(3) -0.1358(3) 0.6167(2) 0.0428(9) Uani 1 1 d . . .
H62A H 0.3478 -0.1589 0.6681 0.051 Uiso 1 1 calc R . .
H62B H 0.2400 -0.1736 0.5800 0.051 Uiso 1 1 calc R . .
H62C H 0.3007 -0.0744 0.6397 0.051 Uiso 1 1 calc R . .
C622 C 0.3356(3) -0.0945(2) 0.4785(2) 0.0406(8) Uani 1 1 d . . .
H62D H 0.3248 -0.0336 0.5048 0.049 Uiso 1 1 calc R . .
H62E H 0.2631 -0.1308 0.4397 0.049 Uiso 1 1 calc R . .
H62F H 0.3852 -0.0925 0.4419 0.049 Uiso 1 1 calc R . .
C623 C 0.3988(3) -0.2350(2) 0.5137(3) 0.0511(10) Uani 1 1 d . . .
H62G H 0.4435 -0.2362 0.4730 0.061 Uiso 1 1 calc R . .
H62H H 0.3238 -0.2692 0.4789 0.061 Uiso 1 1 calc R . .
H62I H 0.4349 -0.2616 0.5621 0.061 Uiso 1 1 calc R . .
CH1 C -0.0203(8) 0.4679(5) 0.4574(4) 0.139(3) Uani 1 1 d . . .
HH1A H -0.0692 0.5012 0.4221 0.167 Uiso 1 1 calc R . .
HH1B H 0.0464 0.4705 0.4385 0.167 Uiso 1 1 calc R . .
CH2 C -0.0693(9) 0.3860(6) 0.4113(7) 0.197(6) Uani 1 1 d . . .
HH2A H -0.1433 0.3864 0.4188 0.236 Uiso 1 1 calc R . .
HH2B H -0.0311 0.3524 0.4523 0.236 Uiso 1 1 calc R . .
CH3 C -0.0963(7) 0.3211(5) 0.3250(5) 0.130(3) Uani 1 1 d . . .
HH3A H -0.1272 0.3488 0.2762 0.157 Uiso 1 1 calc R . .
HH3B H -0.1517 0.2715 0.3211 0.157 Uiso 1 1 calc R . .
HH3C H -0.0285 0.2984 0.3184 0.157 Uiso 1 1 calc R . .

loop_
_atom_site_aniso_label
_atom_site_aniso_U_11
_atom_site_aniso_U_22
_atom_site_aniso_U_33
_atom_site_aniso_U_23
_atom_site_aniso_U_13
_atom_site_aniso_U_12
Ga1 0.02357(16) 0.02611(17) 0.02144(16) 0.00396(13) 0.01095(13) -0.00124(12)
C111 0.0365(18) 0.0375(18) 0.0322(17) 0.0064(14) 0.0184(14) -0.0009(14)
C112 0.060(3) 0.073(3) 0.039(2) 0.021(2) 0.0185(19) 0.015(2)
Ga2 0.01972(16) 0.02420(17) 0.02215(16) 0.01034(13) 0.00080(12) 0.00001(12)
C211 0.0323(18) 0.048(2) 0.041(2) 0.0285(17) -0.0021(15) -0.0014(15)
C212 0.054(3) 0.069(3) 0.077(3) 0.052(3) 0.024(2) 0.031(2)
Ga3 0.01834(15) 0.01987(16) 0.02788(17) -0.00016(12) 0.00611(12) 0.00301(12)
C311 0.0263(17) 0.038(2) 0.073(3) -0.0174(19) 0.0082(17) 0.0094(15)
C312 0.111(5) 0.080(4) 0.224(9) 0.072(5) 0.065(5) 0.070(4)
C101 0.0152(12) 0.0193(13) 0.0183(13) 0.0017(10) 0.0047(10) -0.0034(10)
C102 0.0172(12) 0.0179(12) 0.0201(13) 0.0048(10) 0.0050(10) 0.0032(10)
C103 0.0175(12) 0.0185(13) 0.0177(12) 0.0053(10) 0.0033(10) -0.0014(10)
C104 0.0164(12) 0.0206(13) 0.0174(12) 0.0014(10) 0.0049(10) -0.0019(10)
C105 0.0148(12) 0.0167(12) 0.0182(12) 0.0018(10) 0.0033(10) -0.0022(9)
C106 0.0185(13) 0.0194(13) 0.0203(13) 0.0071(10) 0.0046(10) 0.0013(10)
C201 0.0145(12) 0.0194(13) 0.0238(14) 0.0026(11) 0.0065(10) -0.0041(10)
C202 0.0166(12) 0.0176(12) 0.0234(13) 0.0020(10) 0.0073(10) -0.0001(10)
C203 0.0157(12) 0.0172(12) 0.0214(13) 0.0036(10) 0.0033(10) -0.0023(10)
C204 0.0197(13) 0.0207(13) 0.0208(13) 0.0038(11) 0.0058(10) -0.0007(10)
C205 0.0152(12) 0.0163(12) 0.0219(13) 0.0015(10) 0.0037(10) -0.0023(10)
C206 0.0188(13) 0.0191(13) 0.0226(13) 0.0072(11) 0.0055(11) 0.0001(10)
C1 0.0223(13) 0.0251(14) 0.0198(13) 0.0080(11) 0.0087(11) 0.0042(11)
C11 0.0260(14) 0.0273(15) 0.0256(15) 0.0079(12) 0.0136(12) 0.0047(12)
C12 0.0284(15) 0.0212(14) 0.0285(15) -0.0008(12) 0.0124(12) -0.0024(11)
C121 0.0252(16) 0.0328(18) 0.052(2) -0.0009(16) 0.0068(15) -0.0048(14)
C122 0.040(2) 0.0348(19) 0.065(3) 0.0177(18) 0.0258(19) 0.0036(15)
C123 0.073(3) 0.050(2) 0.034(2) -0.0129(17) 0.0199(19) -0.026(2)
C2 0.0205(13) 0.0219(13) 0.0182(13) 0.0055(11) 0.0041(10) 0.0034(10)
C21 0.0225(14) 0.0254(14) 0.0179(13) 0.0068(11) 0.0027(11) 0.0042(11)
C22 0.0243(14) 0.0263(15) 0.0228(14) 0.0091(12) 0.0046(11) 0.0004(11)
C221 0.0351(18) 0.0336(17) 0.0350(18) 0.0146(14) 0.0080(14) -0.0058(14)
C222 0.0274(15) 0.0281(15) 0.0239(15) 0.0085(12) 0.0027(12) -0.0030(12)
C223 0.0249(15) 0.0241(15) 0.0362(17) 0.0064(13) 0.0068(13) -0.0023(12)
C3 0.0207(13) 0.0214(13) 0.0219(13) 0.0073(11) 0.0086(11) 0.0041(10)
C31 0.0235(14) 0.0184(13) 0.0280(15) 0.0038(11) 0.0090(12) 0.0035(11)
C32 0.0177(13) 0.0237(14) 0.0283(15) 0.0063(12) 0.0046(11) 0.0010(11)
C321 0.0368(18) 0.0364(18) 0.0313(17) 0.0098(14) 0.0014(14) -0.0121(14)
C322 0.0238(15) 0.0408(19) 0.0334(17) 0.0088(14) 0.0093(13) -0.0002(13)
C323 0.0190(15) 0.0335(18) 0.057(2) 0.0102(16) 0.0104(14) 0.0003(13)
C4 0.0171(12) 0.0220(13) 0.0243(14) 0.0063(11) 0.0064(11) 0.0019(10)
C41 0.0242(14) 0.0292(15) 0.0284(15) 0.0107(12) 0.0133(12) 0.0048(12)
C42 0.0299(16) 0.0263(15) 0.0365(17) 0.0101(13) 0.0149(13) -0.0004(12)
C421 0.0310(17) 0.0307(17) 0.0403(19) 0.0079(14) 0.0073(14) -0.0050(13)
C422 0.047(2) 0.039(2) 0.060(2) 0.0212(18) 0.0309(19) -0.0043(16)
C423 0.042(2) 0.0302(18) 0.057(2) 0.0187(16) 0.0159(17) 0.0089(15)
C5 0.0207(13) 0.0221(14) 0.0237(14) 0.0063(11) 0.0052(11) 0.0023(11)
C51 0.0256(15) 0.0233(14) 0.0292(16) 0.0090(12) 0.0038(12) 0.0032(12)
C52 0.0222(15) 0.0280(16) 0.0344(17) 0.0073(13) 0.0032(12) -0.0026(12)
C521 0.0336(19) 0.046(2) 0.042(2) 0.0102(17) -0.0042(15) -0.0026(16)
C522 0.038(2) 0.059(3) 0.063(3) -0.006(2) 0.0244(19) -0.0112(18)
C523 0.0307(19) 0.043(2) 0.074(3) 0.028(2) -0.0102(18) -0.0156(16)
C6 0.0201(13) 0.0209(13) 0.0208(13) 0.0064(11) 0.0069(10) 0.0027(10)
C61 0.0216(14) 0.0232(14) 0.0276(15) 0.0055(12) 0.0087(11) 0.0046(11)
C62 0.0267(15) 0.0233(15) 0.0263(15) 0.0009(12) 0.0041(12) 0.0001(12)
C621 0.0296(18) 0.053(2) 0.0337(19) 0.0055(16) 0.0028(14) -0.0134(16)
C622 0.0323(18) 0.046(2) 0.0351(19) 0.0101(16) 0.0019(14) -0.0032(15)
C623 0.044(2) 0.0308(19) 0.057(3) -0.0090(17) 0.0042(18) -0.0016(16)
CH1 0.177(8) 0.125(8) 0.099(6) 0.062(5) -0.003(6) 0.022(7)
CH2 0.247(13) 0.083(6) 0.186(11) 0.026(6) -0.034(9) 0.053(7)
CH3 0.176(8) 0.107(6) 0.137(7) 0.076(6) 0.055(6) 0.032(6)

loop_
_atom_type_symbol
_atom_type_description
_atom_type_scat_dispersion_real
_atom_type_scat_dispersion_imag
_atom_type_scat_source
C C 0.0033 0.0016 'International Tables Vol C Tables 4.2.6.8 and 6.1.1.4'
H H 0.0000 0.0000 'International Tables Vol C Tables 4.2.6.8 and 6.1.1.4'
Ga Ga 0.2307 1.6083 'International Tables Vol C Tables 4.2.6.8 and 6.1.1.4'

loop_
_geom_angle_atom_site_label_1
_geom_angle_atom_site_label_2
_geom_angle_atom_site_label_3
_geom_angle
_geom_angle_site_symmetry_1
_geom_angle_site_symmetry_3
_geom_angle_publ_flag
C1 Ga1 C4 123.32(11) . . ?
C1 Ga1 C111 118.00(13) . . ?
C4 Ga1 C111 118.67(13) . . ?
C112 C111 Ga1 114.7(3) . . ?
C112 C111 H11A 108.6 . . ?
Ga1 C111 H11A 108.6 . . ?
C112 C111 H11B 108.6 . . ?
Ga1 C111 H11B 108.6 . . ?
H11A C111 H11B 107.6 . . ?
C111 C112 H11C 109.5 . . ?
C111 C112 H11D 109.5 . . ?
H11C C112 H11D 109.5 . . ?
C111 C112 H11E 109.5 . . ?
H11C C112 H11E 109.5 . . ?
H11D C112 H11E 109.5 . . ?
C211 Ga2 C2 117.19(13) . . ?
C211 Ga2 C5 119.06(13) . . ?
C2 Ga2 C5 123.75(11) . . ?
C212 C211 Ga2 115.9(3) . . ?
C212 C211 H21A 108.3 . . ?
Ga2 C211 H21A 108.3 . . ?
C212 C211 H21B 108.3 . . ?
Ga2 C211 H21B 108.3 . . ?
H21A C211 H21B 107.4 . . ?
C211 C212 H21C 109.5 . . ?
C211 C212 H21D 109.5 . . ?
H21C C212 H21D 109.5 . . ?
C211 C212 H21E 109.5 . . ?
H21C C212 H21E 109.5 . . ?
H21D C212 H21E 109.5 . . ?
C6 Ga3 C3 123.64(11) . . ?
C6 Ga3 C311 117.90(14) . . ?
C3 Ga3 C311 118.45(13) . . ?
C312 C311 Ga3 114.5(4) . . ?
C312 C311 H31A 108.6 . . ?
Ga3 C311 H31A 108.6 . . ?
C312 C311 H31B 108.6 . . ?
Ga3 C311 H31B 108.6 . . ?
H31A C311 H31B 107.6 . . ?
C311 C312 H31C 109.5 . . ?
C311 C312 H31D 109.5 . . ?
H31C C312 H31D 109.5 . . ?
C311 C312 H31E 109.5 . . ?
H31C C312 H31E 109.5 . . ?
H31D C312 H31E 109.5 . . ?
C102 C101 C106 118.3(2) . . ?
C102 C101 C1 120.4(2) . . ?
C106 C101 C1 121.1(2) . . ?
C103 C102 C101 121.6(2) . . ?
C103 C102 H102 119.2 . . ?
C101 C102 H102 119.2 . . ?
C104 C103 C102 118.3(2) . . ?
C104 C103 C2 120.8(2) . . ?
C102 C103 C2 120.7(2) . . ?
C103 C104 C105 121.9(2) . . ?
C103 C104 H104 119.0 . . ?
C105 C104 H104 119.0 . . ?
C106 C105 C104 118.4(2) . . ?
C106 C105 C3 121.9(2) . . ?
C104 C105 C3 119.6(2) . . ?
C105 C106 C101 121.4(2) . . ?
C105 C106 H106 119.3 . . ?
C101 C106 H106 119.3 . . ?
C202 C201 C206 118.3(2) . . ?
C202 C201 C4 120.1(2) . . ?
C206 C201 C4 121.4(2) . . ?
C203 C202 C201 121.9(2) . . ?
C203 C202 H202 119.0 . . ?
C201 C202 H202 119.0 . . ?
C202 C203 C204 118.0(2) . . ?
C202 C203 C5 121.8(2) . . ?
C204 C203 C5 120.1(2) . . ?
C203 C204 C205 121.7(3) . . ?
C203 C204 H204 119.1 . . ?
C205 C204 H204 119.1 . . ?
C206 C205 C204 118.5(2) . . ?
C206 C205 C6 119.8(2) . . ?
C204 C205 C6 121.5(2) . . ?
C205 C206 C201 121.5(2) . . ?
C205 C206 H206 119.3 . . ?
C201 C206 H206 119.3 . . ?
C11 C1 C101 125.2(3) . . ?
C11 C1 Ga1 114.5(2) . . ?
C101 C1 Ga1 120.19(19) . . ?
C1 C11 C12 131.8(3) . . ?
C1 C11 H11 114.1 . . ?
C12 C11 H11 114.1 . . ?
C121 C12 C11 113.0(2) . . ?
C121 C12 C123 108.8(3) . . ?
C11 C12 C123 107.6(3) . . ?
C121 C12 C122 108.9(3) . . ?
C11 C12 C122 110.0(3) . . ?
C123 C12 C122 108.5(3) . . ?
C12 C121 H12A 109.5 . . ?
C12 C121 H12B 109.5 . . ?
H12A C121 H12B 109.5 . . ?
C12 C121 H12C 109.5 . . ?
H12A C121 H12C 109.5 . . ?
H12B C121 H12C 109.5 . . ?
C12 C122 H12D 109.5 . . ?
C12 C122 H12E 109.5 . . ?
H12D C122 H12E 109.5 . . ?
C12 C122 H12F 109.5 . . ?
H12D C122 H12F 109.5 . . ?
H12E C122 H12F 109.5 . . ?
C12 C123 H12G 109.5 . . ?
C12 C123 H12H 109.5 . . ?
H12G C123 H12H 109.5 . . ?
C12 C123 H12I 109.5 . . ?
H12G C123 H12I 109.5 . . ?
H12H C123 H12I 109.5 . . ?
C21 C2 C103 125.7(2) . . ?
C21 C2 Ga2 115.8(2) . . ?
C103 C2 Ga2 118.43(19) . . ?
C2 C21 C22 131.4(3) . . ?
C2 C21 H21 114.3 . . ?
C22 C21 H21 114.3 . . ?
C322 C22 C21 108.7(2) . . ?
C322 C22 C222 109.7(2) . . ?
C21 C22 C222 113.5(2) . . ?
C322 C22 C221 109.3(3) . . ?
C21 C22 C221 107.6(2) . . ?
C222 C22 C221 107.9(2) . . ?
C22 C221 H22A 109.5 . . ?
C22 C221 H22B 109.5 . . ?
H22A C221 H22B 109.5 . . ?
C22 C221 H22C 109.5 . . ?
H22A C221 H22C 109.5 . . ?
H22B C221 H22C 109.5 . . ?
C22 C222 H22D 109.5 . . ?
C22 C222 H22E 109.5 . . ?
H22D C222 H22E 109.5 . . ?
C22 C222 H22F 109.5 . . ?
H22D C222 H22F 109.5 . . ?
H22E C222 H22F 109.5 . . ?
C32 C223 H22G 109.5 . . ?
C32 C223 H22H 109.5 . . ?
H22G C223 H22H 109.5 . . ?
C32 C223 H22I 109.5 . . ?
H22G C223 H22I 109.5 . . ?
H22H C223 H22I 109.5 . . ?
C31 C3 C105 124.7(2) . . ?
C31 C3 Ga3 115.3(2) . . ?
C105 C3 Ga3 119.99(19) . . ?
C3 C31 C32 131.8(3) . . ?
C3 C31 H31 114.1 . . ?
C32 C31 H31 114.1 . . ?
C31 C32 C223 113.5(2) . . ?
C31 C32 C323 107.7(2) . . ?
C223 C32 C323 108.1(2) . . ?
C31 C32 C321 109.3(2) . . ?
C223 C32 C321 109.8(3) . . ?
C323 C32 C321 108.3(3) . . ?
C32 C321 H32A 109.5 . . ?
C32 C321 H32B 109.5 . . ?
H32A C321 H32B 109.5 . . ?
C32 C321 H32C 109.5 . . ?
H32A C321 H32C 109.5 . . ?
H32B C321 H32C 109.5 . . ?
C22 C322 H32D 109.5 . . ?
C22 C322 H32E 109.5 . . ?
H32D C322 H32E 109.5 . . ?
C22 C322 H32F 109.5 . . ?
H32D C322 H32F 109.5 . . ?
H32E C322 H32F 109.5 . . ?
C32 C323 H32G 109.5 . . ?
C32 C323 H32H 109.5 . . ?
H32G C323 H32H 109.5 . . ?
C32 C323 H32I 109.5 . . ?
H32G C323 H32I 109.5 . . ?
H32H C323 H32I 109.5 . . ?
C41 C4 C201 126.3(3) . . ?
C41 C4 Ga1 115.2(2) . . ?
C201 C4 Ga1 118.54(18) . . ?
C4 C41 C42 132.4(3) . . ?
C4 C41 H41 113.8 . . ?
C42 C41 H41 113.8 . . ?
C423 C42 C421 110.5(3) . . ?
C423 C42 C41 109.8(3) . . ?
C421 C42 C41 113.0(2) . . ?
C423 C42 C422 108.0(3) . . ?
C421 C42 C422 108.4(3) . . ?
C41 C42 C422 107.0(3) . . ?
C42 C421 H42A 109.5 . . ?
C42 C421 H42B 109.5 . . ?
H42A C421 H42B 109.5 . . ?
C42 C421 H42C 109.5 . . ?
H42A C421 H42C 109.5 . . ?
H42B C421 H42C 109.5 . . ?
C42 C422 H42D 109.5 . . ?
C42 C422 H42E 109.5 . . ?
H42D C422 H42E 109.5 . . ?
C42 C422 H42F 109.5 . . ?
H42D C422 H42F 109.5 . . ?
H42E C422 H42F 109.5 . . ?
C42 C423 H42G 109.5 . . ?
C42 C423 H42H 109.5 . . ?
H42G C423 H42H 109.5 . . ?
C42 C423 H42I 109.5 . . ?
H42G C423 H42I 109.5 . . ?
H42H C423 H42I 109.5 . . ?
C51 C5 C203 126.1(3) . . ?
C51 C5 Ga2 114.0(2) . . ?
C203 C5 Ga2 119.86(19) . . ?
C5 C51 C52 133.7(3) . . ?
C5 C51 H51 113.1 . . ?
C52 C51 H51 113.1 . . ?
C51 C52 C523 115.8(3) . . ?
C51 C52 C522 107.9(3) . . ?
C523 C52 C522 109.2(3) . . ?
C51 C52 C521 106.4(3) . . ?
C523 C52 C521 108.9(3) . . ?
C522 C52 C521 108.5(3) . . ?
C52 C521 H52A 109.5 . . ?
C52 C521 H52B 109.5 . . ?
H52A C521 H52B 109.5 . . ?
C52 C521 H52C 109.5 . . ?
H52A C521 H52C 109.5 . . ?
H52B C521 H52C 109.5 . . ?
C52 C522 H52D 109.5 . . ?
C52 C522 H52E 109.5 . . ?
H52D C522 H52E 109.5 . . ?
C52 C522 H52F 109.5 . . ?
H52D C522 H52F 109.5 . . ?
H52E C522 H52F 109.5 . . ?
C52 C523 H52G 109.5 . . ?
C52 C523 H52H 109.5 . . ?
H52G C523 H52H 109.5 . . ?
C52 C523 H52I 109.5 . . ?
H52G C523 H52I 109.5 . . ?
H52H C523 H52I 109.5 . . ?
C61 C6 C205 124.9(2) . . ?
C61 C6 Ga3 115.9(2) . . ?
C205 C6 Ga3 119.16(19) . . ?
C6 C61 C62 131.9(3) . . ?
C6 C61 H61 114.0 . . ?
C62 C61 H61 114.0 . . ?
C61 C62 C623 107.8(3) . . ?
C61 C62 C622 110.3(3) . . ?
C623 C62 C622 108.7(3) . . ?
C61 C62 C621 111.9(2) . . ?
C623 C62 C621 109.1(3) . . ?
C622 C62 C621 109.0(3) . . ?
C62 C621 H62A 109.5 . . ?
C62 C621 H62B 109.5 . . ?
H62A C621 H62B 109.5 . . ?
C62 C621 H62C 109.5 . . ?
H62A C621 H62C 109.5 . . ?
H62B C621 H62C 109.5 . . ?
C62 C622 H62D 109.5 . . ?
C62 C622 H62E 109.5 . . ?
H62D C622 H62E 109.5 . . ?
C62 C622 H62F 109.5 . . ?
H62D C622 H62F 109.5 . . ?
H62E C622 H62F 109.5 . . ?
C62 C623 H62G 109.5 . . ?
C62 C623 H62H 109.5 . . ?
H62G C623 H62H 109.5 . . ?
C62 C623 H62I 109.5 . . ?
H62G C623 H62I 109.5 . . ?
H62H C623 H62I 109.5 . . ?
CH2 CH1 CH1 147.2(12) . 2_566 ?
CH2 CH1 HH1A 100.0 . . ?
CH1 CH1 HH1A 100.0 2_566 . ?
CH2 CH1 HH1B 100.0 . . ?
CH1 CH1 HH1B 100.0 2_566 . ?
HH1A CH1 HH1B 104.2 . . ?
CH1 CH2 CH3 143.7(12) . . ?
CH1 CH2 HH2A 101.0 . . ?
CH3 CH2 HH2A 101.0 . . ?
CH1 CH2 HH2B 101.0 . . ?
CH3 CH2 HH2B 101.0 . . ?
HH2A CH2 HH2B 104.5 . . ?
CH2 CH3 HH3A 109.5 . . ?
CH2 CH3 HH3B 109.5 . . ?
HH3A CH3 HH3B 109.5 . . ?
CH2 CH3 HH3C 109.5 . . ?
HH3A CH3 HH3C 109.5 . . ?
HH3B CH3 HH3C 109.5 . . ?

loop_
_geom_bond_atom_site_label_1
_geom_bond_atom_site_label_2
_geom_bond_distance
_geom_bond_site_symmetry_2
_geom_bond_publ_flag
Ga1 C1 1.958(3) . ?
Ga1 C4 1.958(3) . ?
Ga1 C111 1.968(3) . ?
C111 C112 1.504(5) . ?
C111 H11A 0.9600 . ?
C111 H11B 0.9600 . ?
C112 H11C 0.9599 . ?
C112 H11D 0.9599 . ?
C112 H11E 0.9599 . ?
Ga2 C211 1.969(3) . ?
Ga2 C2 1.965(3) . ?
Ga2 C5 1.971(3) . ?
C211 C212 1.511(5) . ?
C211 H21A 0.9600 . ?
C211 H21B 0.9600 . ?
C212 H21C 0.9599 . ?
C212 H21D 0.9599 . ?
C212 H21E 0.9599 . ?
Ga3 C6 1.962(3) . ?
Ga3 C3 1.965(3) . ?
Ga3 C311 1.969(3) . ?
C311 C312 1.486(7) . ?
C311 H31A 0.9600 . ?
C311 H31B 0.9600 . ?
C312 H31C 0.9599 . ?
C312 H31D 0.9599 . ?
C312 H31E 0.9599 . ?
C101 C102 1.395(4) . ?
C101 C106 1.404(4) . ?
C101 C1 1.487(4) . ?
C102 C103 1.396(4) . ?
C102 H102 0.9600 . ?
C103 C104 1.388(4) . ?
C103 C2 1.485(4) . ?
C104 C105 1.396(4) . ?
C104 H104 0.9600 . ?
C105 C106 1.389(4) . ?
C105 C3 1.483(4) . ?
C106 H106 0.9600 . ?
C201 C202 1.395(4) . ?
C201 C206 1.393(4) . ?
C201 C4 1.490(4) . ?
C202 C203 1.391(4) . ?
C202 H202 0.9600 . ?
C203 C204 1.396(4) . ?
C203 C5 1.487(4) . ?
C204 C205 1.395(4) . ?
C204 H204 0.9600 . ?
C205 C206 1.391(4) . ?
C205 C6 1.490(4) . ?
C206 H206 0.9600 . ?
C1 C11 1.337(4) . ?
C11 C12 1.521(4) . ?
C11 H11 0.9600 . ?
C12 C121 1.524(4) . ?
C12 C123 1.528(4) . ?
C12 C122 1.530(5) . ?
C121 H12A 0.9599 . ?
C121 H12B 0.9599 . ?
C121 H12C 0.9599 . ?
C122 H12D 0.9599 . ?
C122 H12E 0.9599 . ?
C122 H12F 0.9599 . ?
C123 H12G 0.9599 . ?
C123 H12H 0.9599 . ?
C123 H12I 0.9599 . ?
C2 C21 1.344(4) . ?
C21 C22 1.526(4) . ?
C21 H21 0.9600 . ?
C22 C322 1.522(4) . ?
C22 C222 1.529(4) . ?
C22 C221 1.535(4) . ?
C221 H22A 0.9599 . ?
C221 H22B 0.9599 . ?
C221 H22C 0.9599 . ?
C222 H22D 0.9599 . ?
C222 H22E 0.9599 . ?
C222 H22F 0.9599 . ?
C223 C32 1.525(4) . ?
C223 H22G 0.9599 . ?
C223 H22H 0.9599 . ?
C223 H22I 0.9599 . ?
C3 C31 1.353(4) . ?
C31 C32 1.514(4) . ?
C31 H31 0.9600 . ?
C32 C323 1.524(4) . ?
C32 C321 1.533(4) . ?
C321 H32A 0.9599 . ?
C321 H32B 0.9599 . ?
C321 H32C 0.9599 . ?
C322 H32D 0.9599 . ?
C322 H32E 0.9599 . ?
C322 H32F 0.9599 . ?
C323 H32G 0.9599 . ?
C323 H32H 0.9599 . ?
C323 H32I 0.9599 . ?
C4 C41 1.344(4) . ?
C41 C42 1.523(4) . ?
C41 H41 0.9600 . ?
C42 C423 1.525(4) . ?
C42 C421 1.523(4) . ?
C42 C422 1.541(4) . ?
C421 H42A 0.9599 . ?
C421 H42B 0.9599 . ?
C421 H42C 0.9599 . ?
C422 H42D 0.9599 . ?
C422 H42E 0.9599 . ?
C422 H42F 0.9599 . ?
C423 H42G 0.9599 . ?
C423 H42H 0.9599 . ?
C423 H42I 0.9599 . ?
C5 C51 1.344(4) . ?
C51 C52 1.515(4) . ?
C51 H51 0.9600 . ?
C52 C523 1.515(5) . ?
C52 C522 1.528(5) . ?
C52 C521 1.534(4) . ?
C521 H52A 0.9599 . ?
C521 H52B 0.9599 . ?
C521 H52C 0.9599 . ?
C522 H52D 0.9599 . ?
C522 H52E 0.9599 . ?
C522 H52F 0.9599 . ?
C523 H52G 0.9599 . ?
C523 H52H 0.9599 . ?
C523 H52I 0.9599 . ?
C6 C61 1.342(4) . ?
C61 C62 1.521(4) . ?
C61 H61 0.9600 . ?
C62 C623 1.520(4) . ?
C62 C622 1.526(4) . ?
C62 C621 1.526(4) . ?
C621 H62A 0.9599 . ?
C621 H62B 0.9599 . ?
C621 H62C 0.9599 . ?
C622 H62D 0.9599 . ?
C622 H62E 0.9599 . ?
C622 H62F 0.9599 . ?
C623 H62G 0.9599 . ?
C623 H62H 0.9599 . ?
C623 H62I 0.9599 . ?
CH1 CH2 1.281(10) . ?
CH1 CH1 1.373(14) 2_566 ?
CH1 HH1A 0.9600 . ?
CH1 HH1B 0.9600 . ?
CH2 CH3 1.398(10) . ?
CH2 HH2A 0.9600 . ?
CH2 HH2B 0.9600 . ?
CH3 HH3A 0.9599 . ?
CH3 HH3B 0.9599 . ?
CH3 HH3C 0.9599 . ?

loop_
_geom_torsion_atom_site_label_1
_geom_torsion_atom_site_label_2
_geom_torsion_atom_site_label_3
_geom_torsion_atom_site_label_4
_geom_torsion
_geom_torsion_site_symmetry_1
_geom_torsion_site_symmetry_2
_geom_torsion_site_symmetry_3
_geom_torsion_site_symmetry_4
_geom_torsion_publ_flag
C1 Ga1 C111 C112 -82.0(3) . . . . ?
C4 Ga1 C111 C112 96.9(3) . . . . ?
C2 Ga2 C211 C212 -59.4(3) . . . . ?
C5 Ga2 C211 C212 120.9(3) . . . . ?
C6 Ga3 C311 C312 -82.8(4) . . . . ?
C3 Ga3 C311 C312 95.8(4) . . . . ?
C106 C101 C102 C103 -0.6(4) . . . . ?
C1 C101 C102 C103 -175.3(2) . . . . ?
C101 C102 C103 C104 0.8(4) . . . . ?
C101 C102 C103 C2 176.4(2) . . . . ?
C102 C103 C104 C105 -1.6(4) . . . . ?
C2 C103 C104 C105 -177.2(2) . . . . ?
C103 C104 C105 C106 2.0(4) . . . . ?
C103 C104 C105 C3 179.0(2) . . . . ?
C104 C105 C106 C101 -1.8(4) . . . . ?
C3 C105 C106 C101 -178.7(2) . . . . ?
C102 C101 C106 C105 1.1(4) . . . . ?
C1 C101 C106 C105 175.8(2) . . . . ?
C206 C201 C202 C203 2.3(4) . . . . ?
C4 C201 C202 C203 177.4(2) . . . . ?
C201 C202 C203 C204 -1.3(4) . . . . ?
C201 C202 C203 C5 -177.7(2) . . . . ?
C202 C203 C204 C205 0.7(4) . . . . ?
C5 C203 C204 C205 177.1(2) . . . . ?
C203 C204 C205 C206 -1.0(4) . . . . ?
C203 C204 C205 C6 -175.0(2) . . . . ?
C204 C205 C206 C201 1.9(4) . . . . ?
C6 C205 C206 C201 176.1(2) . . . . ?
C202 C201 C206 C205 -2.6(4) . . . . ?
C4 C201 C206 C205 -177.6(2) . . . . ?
C102 C101 C1 C11 -77.3(4) . . . . ?
C106 C101 C1 C11 108.1(3) . . . . ?
C102 C101 C1 Ga1 100.2(3) . . . . ?
C106 C101 C1 Ga1 -74.4(3) . . . . ?
C4 Ga1 C1 C11 -179.2(2) . . . . ?
C111 Ga1 C1 C11 -0.4(3) . . . . ?
C4 Ga1 C1 C101 3.0(3) . . . . ?
C111 Ga1 C1 C101 -178.1(2) . . . . ?
C101 C1 C11 C12 -4.3(5) . . . . ?
Ga1 C1 C11 C12 178.0(3) . . . . ?
C1 C11 C12 C121 -40.6(5) . . . . ?
C1 C11 C12 C123 -160.7(3) . . . . ?
C1 C11 C12 C122 81.3(4) . . . . ?
C104 C103 C2 C21 -76.9(4) . . . . ?
C102 C103 C2 C21 107.6(3) . . . . ?
C104 C103 C2 Ga2 99.4(3) . . . . ?
C102 C103 C2 Ga2 -76.1(3) . . . . ?
C211 Ga2 C2 C21 -6.2(3) . . . . ?
C5 Ga2 C2 C21 173.5(2) . . . . ?
C211 Ga2 C2 C103 177.2(2) . . . . ?
C5 Ga2 C2 C103 -3.1(3) . . . . ?
C103 C2 C21 C22 -3.0(5) . . . . ?
Ga2 C2 C21 C22 -179.4(2) . . . . ?
C2 C21 C22 C322 87.5(4) . . . . ?
C2 C21 C22 C222 -34.9(4) . . . . ?
C2 C21 C22 C221 -154.3(3) . . . . ?
C106 C105 C3 C31 -78.9(4) . . . . ?
C104 C105 C3 C31 104.2(3) . . . . ?
C106 C105 C3 Ga3 103.9(3) . . . . ?
C104 C105 C3 Ga3 -73.0(3) . . . . ?
C6 Ga3 C3 C31 172.6(2) . . . . ?
C311 Ga3 C3 C31 -6.0(3) . . . . ?
C6 Ga3 C3 C105 -10.0(3) . . . . ?
C311 Ga3 C3 C105 171.4(2) . . . . ?
C105 C3 C31 C32 -1.5(5) . . . . ?
Ga3 C3 C31 C32 175.8(2) . . . . ?
C3 C31 C32 C223 -35.0(4) . . . . ?
C3 C31 C32 C323 -154.7(3) . . . . ?
C3 C31 C32 C321 87.9(4) . . . . ?
C202 C201 C4 C41 117.1(3) . . . . ?
C206 C201 C4 C41 -67.9(4) . . . . ?
C202 C201 C4 Ga1 -63.9(3) . . . . ?
C206 C201 C4 Ga1 111.1(3) . . . . ?
C1 Ga1 C4 C41 158.3(2) . . . . ?
C111 Ga1 C4 C41 -20.6(3) . . . . ?
C1 Ga1 C4 C201 -20.8(3) . . . . ?
C111 Ga1 C4 C201 160.3(2) . . . . ?
C201 C4 C41 C42 -2.9(5) . . . . ?
Ga1 C4 C41 C42 178.1(3) . . . . ?
C4 C41 C42 C423 86.3(4) . . . . ?
C4 C41 C42 C421 -37.5(5) . . . . ?
C4 C41 C42 C422 -156.8(3) . . . . ?
C202 C203 C5 C51 -73.3(4) . . . . ?
C204 C203 C5 C51 110.5(3) . . . . ?
C202 C203 C5 Ga2 104.6(3) . . . . ?
C204 C203 C5 Ga2 -71.6(3) . . . . ?
C211 Ga2 C5 C51 -15.8(3) . . . . ?
C2 Ga2 C5 C51 164.5(2) . . . . ?
C211 Ga2 C5 C203 166.1(2) . . . . ?
C2 Ga2 C5 C203 -13.6(3) . . . . ?
C203 C5 C51 C52 -2.1(5) . . . . ?
Ga2 C5 C51 C52 179.9(3) . . . . ?
C5 C51 C52 C523 -10.2(5) . . . . ?
C5 C51 C52 C522 112.5(4) . . . . ?
C5 C51 C52 C521 -131.3(4) . . . . ?
C206 C205 C6 C61 106.3(3) . . . . ?
C204 C205 C6 C61 -79.8(4) . . . . ?
C206 C205 C6 Ga3 -73.4(3) . . . . ?
C204 C205 C6 Ga3 100.5(3) . . . . ?
C3 Ga3 C6 C61 175.0(2) . . . . ?
C311 Ga3 C6 C61 -6.5(3) . . . . ?
C3 Ga3 C6 C205 -5.3(3) . . . . ?
C311 Ga3 C6 C205 173.3(2) . . . . ?
C205 C6 C61 C62 -2.2(5) . . . . ?
Ga3 C6 C61 C62 177.6(3) . . . . ?
C6 C61 C62 C623 -164.1(3) . . . . ?
C6 C61 C62 C622 77.3(4) . . . . ?
C6 C61 C62 C621 -44.2(5) . . . . ?
CH1 CH1 CH2 CH3 -168.7(18) 2_566 . . . ?
